data_2011170
loop_
_publ_author_name
'Subramanian, Ramis Rao'
'Anandan, Shanmuga S.'
'Kwek, Kuan Hiang'
'Low, Kum Sang'
'Shanmuga Sundara Raj, S.'
'Fun, Hoong-Kun'
'Razak, Ibrahim Abdul'
'Hanna, John V.'
'Ng, Seik Weng'

_publ_section_title
;Dicyclohexylammonium 2,4-dichlorophenoxyacetate and
 (2,4-dichlorophenoxyacetato-<i>O</i>,<i>O</i>')bis(triphenylphosphine-<i>P</i>)silver(I)
;
_journal_issue 7
_journal_name_full 'Acta Crystallographica Section C'
_journal_page_first e292
_journal_page_last e294
_journal_paper_doi 10.1107/S0108270100007903
_journal_volume 56
_journal_year 2000
_chemical_formula_iupac 'C12 H24 N 1+, C8 H5 O3 Cl2 1-'
_chemical_formula_moiety 'C12 H24 N 1+, C8 H5 O3 Cl2 1-'
_chemical_formula_sum 'C20 H29 Cl2 N O3'
_chemical_formula_weight 402.34
_chemical_name_systematic
;
 Dicyclohexylammonium) 2,4-dichlorophenoxyacetate
;
_space_group_IT_number 14
_symmetry_cell_setting monoclinic
_symmetry_space_group_name_Hall '-P 2ybc'
_symmetry_space_group_name_H-M 'P 1 21/c 1'
_audit_creation_method SHELXL-97
_cell_angle_alpha 90.00
_cell_angle_beta 105.2960(10)
_cell_angle_gamma 90.00
_cell_formula_units_Z 4
_cell_length_a 13.38470(10)
_cell_length_b 18.2966(3)
_cell_length_c 8.97800(10)
_cell_measurement_reflns_used 6107
_cell_measurement_temperature 298(2)
_cell_measurement_theta_max 28.37
_cell_measurement_theta_min 2.73
_cell_volume 2120.78(5)
_computing_cell_refinement 'SAINT (Siemens, 1996)'
_computing_data_collection 'SMART (Siemens, 1996)'
_computing_data_reduction SAINT
_computing_publication_material SHELXL97
_computing_structure_refinement 'SHELXL97 (Sheldrick, 1997)'
_computing_structure_solution 'SHELXS97 (Sheldrick, 1997)'
_diffrn_ambient_temperature 298(2)
_diffrn_detector_area_resol_mean 8.33
_diffrn_measured_fraction_theta_full .998
_diffrn_measured_fraction_theta_max .998
_diffrn_measurement_device_type 'Siemens CCD area-detector'
_diffrn_measurement_method w
_diffrn_radiation_monochromator graphite
_diffrn_radiation_source 'fine-focus sealed tube'
_diffrn_radiation_type MoK\a
_diffrn_radiation_wavelength .71073
_diffrn_reflns_av_R_equivalents .059
_diffrn_reflns_av_sigmaI/netI .0592
_diffrn_reflns_limit_h_max 15
_diffrn_reflns_limit_h_min -15
_diffrn_reflns_limit_k_max 11
_diffrn_reflns_limit_k_min -21
_diffrn_reflns_limit_l_max 10
_diffrn_reflns_limit_l_min -10
_diffrn_reflns_number 11531
_diffrn_reflns_theta_full 25.00
_diffrn_reflns_theta_max 25.00
_diffrn_reflns_theta_min 2.73
_diffrn_standards_decay_% 0
_diffrn_standards_number '50 standard frames at start and end'
_exptl_absorpt_coefficient_mu .325
_exptl_absorpt_correction_T_max .915
_exptl_absorpt_correction_T_min .860
_exptl_absorpt_correction_type empirical
_exptl_absorpt_process_details '(SADABS; Sheldrick, 1996)'
_exptl_crystal_colour Colourless
_exptl_crystal_density_diffrn 1.260
_exptl_crystal_density_method 'not measured'
_exptl_crystal_description Parallelepiped
_exptl_crystal_F_000 856
_exptl_crystal_size_max .48
_exptl_crystal_size_mid .42
_exptl_crystal_size_min .28
_refine_diff_density_max .373
_refine_diff_density_min -.435
_refine_ls_extinction_coef .014(2)
_refine_ls_extinction_method SHELXL97
_refine_ls_goodness_of_fit_ref 1.064
_refine_ls_hydrogen_treatment mixed
_refine_ls_matrix_type full
_refine_ls_number_parameters 244
_refine_ls_number_reflns 3737
_refine_ls_number_restraints 0
_refine_ls_restrained_S_all 1.064
_refine_ls_R_factor_all .090
_refine_ls_R_factor_gt .063
_refine_ls_shift/su_max <0.001
_refine_ls_shift/su_mean .000
_refine_ls_structure_factor_coef Fsqd
_refine_ls_weighting_details 'calc w = 1/[\s^2^(Fo^2^)+(0.0975P)^2^+0.5146P] where P = (Fo^2^+2Fc^2^)/3'
_refine_ls_weighting_scheme calc
_refine_ls_wR_factor_ref .198
_reflns_number_gt 2447
_reflns_number_total 3737
_reflns_threshold_expression I>2\s(I)
_cod_data_source_file qa0322.cif
_cod_data_source_block I
_cod_depositor_comments
;
The following automatic conversions were performed:
'_symmetry_cell_setting' value 'Monoclinic' changed to 'monoclinic'
according to '/home/saulius/struct/CIF-dictionaries/cif_core.dic'
dictionary named 'cif_core.dic' version 2.4.1 from 2010-06-29.

Automatic conversion script
Id: cif_fix_enum 1527 2010-12-29 10:47:43Z saulius 

The following automatic conversions were performed:

'_symmetry_cell_setting' value 'Monoclinic' changed to 'monoclinic'
according to /home/saulius/struct/CIF-dictionaries/cif_core.dic
dictionary named 'cif_core.dic' version 2.4.1 from 2010-06-29.

Automatic conversion script
Id: cif_fix_values 1715 2011-07-08 13:25:40Z adriana 
;
_cod_original_cell_volume 2120.78(4)
_cod_original_sg_symbol_H-M 'P 21/c'
_cod_database_code 2011170
_cod_database_fobs_code 2011170

loop_
_symmetry_equiv_pos_as_xyz
'x, y, z'
'-x, y+1/2, -z+1/2'
'-x, -y, -z'
'x, -y-1/2, z-1/2'

loop_
_atom_site_label
_atom_site_fract_x
_atom_site_fract_y
_atom_site_fract_z
_atom_site_U_iso_or_equiv
_atom_site_adp_type
_atom_site_calc_flag
_atom_site_refinement_flags
_atom_site_occupancy
_atom_site_disorder_assembly
_atom_site_disorder_group
_atom_site_type_symbol
Cl1 .46650(10) .41440(10) .31680(10) .1240(10) Uani d . 1 . . Cl
Cl2 .53340(10) .69770(10) .2262(3) .1830(10) Uani d . 1 . . Cl
O1 .0899(2) .44180(10) -.2712(2) .0610(10) Uani d . 1 . . O
O2 .1316(2) .4660(2) -.0237(2) .0780(10) Uani d . 1 . . O
O3 .3296(2) .41930(10) .0152(3) .0700(10) Uani d . 1 . . O
N1 -.0964(2) .50620(10) -.2593(3) .0450(10) Uani d . 1 . . N
C1 .1509(2) .4430(2) -.1408(3) .0440(10) Uani d . 1 . . C
C2 .2572(2) .4121(2) -.1317(3) .0560(10) Uani d . 1 . . C
C3 .3723(2) .4859(2) .0565(3) .0600(10) Uani d . 1 . . C
C4 .4422(2) .4910(3) .2021(4) .0800(10) Uani d . 1 . . C
C5 .4909(3) .5564(4) .2523(5) .102(2) Uani d . 1 . . C
C6 .4721(3) .6167(3) .1582(7) .105(2) Uani d . 1 . . C
C7 .4038(3) .6123(2) .0156(5) .0870(10) Uani d . 1 . . C
C8 .3542(2) .5478(2) -.0341(4) .0670(10) Uani d . 1 . . C
C9 -.0977(2) .5778(2) -.3391(3) .0450(10) Uani d . 1 . . C
C10 -.0086(2) .6243(2) -.2492(4) .0650(10) Uani d . 1 . . C
C11 -.0064(3) .6970(2) -.3291(5) .0820(10) Uani d . 1 . . C
C12 -.1074(3) .7380(2) -.3492(5) .0830(10) Uani d . 1 . . C
C13 -.1973(3) .6915(2) -.4356(5) .0780(10) Uani d . 1 . . C
C14 -.2001(2) .6172(2) -.3606(4) .0630(10) Uani d . 1 . . C
C15 -.1766(2) .4509(2) -.3327(3) .0450(10) Uani d . 1 . . C
C16 -.1667(3) .3852(2) -.2288(3) .0630(10) Uani d . 1 . . C
C17 -.2454(3) .3274(2) -.3016(4) .0790(10) Uani d . 1 . . C
C18 -.2369(3) .3051(2) -.4601(4) .0690(10) Uani d . 1 . . C
C19 -.2421(3) .3705(2) -.5636(4) .0650(10) Uani d . 1 . . C
C20 -.1650(2) .4292(2) -.4898(3) .0530(10) Uani d . 1 . . C
H1a -.031(3) .483(2) -.250(4) .070(10) Uiso d . 1 . . H
H1b -.102(3) .519(2) -.169(4) .070(10) Uiso d . 1 . . H
H2a .2500 .3606 -.1584 .084 Uiso calc R 1 . . H
H2b .2849 .4364 -.2081 .084 Uiso calc R 1 . . H
H5 .5366 .5596 .3501 .152 Uiso calc R 1 . . H
H7 .3910 .6533 -.0481 .131 Uiso calc R 1 . . H
H8 .3073 .5457 -.1311 .101 Uiso calc R 1 . . H
H9 -.0873 .5685 -.4415 .067 Uiso calc R 1 . . H
H10a .0562 .5987 -.2403 .098 Uiso calc R 1 . . H
H10b -.0159 .6326 -.1459 .098 Uiso calc R 1 . . H
H11a .0059 .6887 -.4295 .123 Uiso calc R 1 . . H
H11b .0502 .7264 -.2686 .123 Uiso calc R 1 . . H
H12a -.1164 .7507 -.2487 .124 Uiso calc R 1 . . H
H12b -.1054 .7829 -.4059 .124 Uiso calc R 1 . . H
H13a -.1925 .6844 -.5406 .118 Uiso calc R 1 . . H
H13b -.2615 .7171 -.4404 .118 Uiso calc R 1 . . H
H14a -.2145 .6236 -.2610 .095 Uiso calc R 1 . . H
H14b -.2552 .5879 -.4249 .095 Uiso calc R 1 . . H
H15 -.2454 .4725 -.3454 .068 Uiso calc R 1 . . H
H16a -.1773 .3998 -.1302 .094 Uiso calc R 1 . . H
H16b -.0974 .3651 -.2101 .094 Uiso calc R 1 . . H
H17a -.2354 .2847 -.2352 .119 Uiso calc R 1 . . H
H17b -.3145 .3461 -.3101 .119 Uiso calc R 1 . . H
H18a -.1719 .2796 -.4502 .103 Uiso calc R 1 . . H
H18b -.2928 .2717 -.5064 .103 Uiso calc R 1 . . H
H19a -.3114 .3908 -.5880 .097 Uiso calc R 1 . . H
H19b -.2282 .3551 -.6596 .097 Uiso calc R 1 . . H
H20a -.0953 .4113 -.4793 .079 Uiso calc R 1 . . H
H20b -.1754 .4718 -.5564 .079 Uiso calc R 1 . . H

loop_
_atom_site_aniso_label
_atom_site_aniso_U_11
_atom_site_aniso_U_22
_atom_site_aniso_U_33
_atom_site_aniso_U_12
_atom_site_aniso_U_13
_atom_site_aniso_U_23
Cl1 .0610(10) .237(2) .0680(10) .0310(10) .0050(10) .0520(10)
Cl2 .0880(10) .191(2) .270(2) -.0430(10) .0470(10) -.158(2)
O1 .0470(10) .090(2) .0420(10) .0100(10) .0050(10) -.0040(10)
O2 .0660(10) .131(2) .0430(10) .0170(10) .0250(10) -.0130(10)
O3 .0450(10) .091(2) .06400 .0060(10) -.0030(10) .0140(10)
N1 .0440(10) .059(2) .0320(10) .0060(10) .0110(10) -.0020(10)
C1 .0390(10) .055(2) .0390(10) .0010(10) .0130(10) .0000(10)
C2 .043(2) .067(2) .057(2) .006(2) .0100(10) -.005(2)
C3 .0340(10) .096(3) .047(2) .005(2) .0060(10) -.007(2)
C4 .034(2) .155(4) .048(2) .010(2) .0080(10) -.011(2)
C5 .042(2) .191(6) .071(3) -.004(3) .013(2) -.056(3)
C6 .052(2) .142(4) .127(4) -.014(3) .033(3) -.077(4)
C7 .058(2) .092(3) .114(3) -.003(2) .027(2) -.033(3)
C8 .052(2) .085(2) .060(2) .002(2) .006(2) -.012(2)
C9 .046(2) .053(2) .0380(10) .0000(10) .0150(10) -.0030(10)
C10 .054(2) .067(2) .070(2) -.002(2) .007(2) -.013(2)
C11 .070(2) .062(2) .115(3) -.013(2) .027(2) -.015(2)
C12 .094(3) .054(2) .104(3) .006(2) .032(2) -.011(2)
C13 .075(2) .068(2) .087(3) .012(2) .014(2) .014(2)
C14 .050(2) .066(2) .071(2) .007(2) .011(2) .009(2)
C15 .0380(10) .054(2) .046(2) .0040(10) .0140(10) .0010(10)
C16 .090(2) .062(2) .044(2) .000(2) .033(2) .006(2)
C17 .103(3) .065(2) .088(3) -.013(2) .056(2) .001(2)
C18 .074(2) .062(2) .074(2) -.013(2) .025(2) -.009(2)
C19 .060(2) .069(2) .057(2) -.007(2) .001(2) -.004(2)
C20 .057(2) .061(2) .037(2) -.008(2) .0080(10) .0010(10)

loop_
_atom_type_symbol
_atom_type_description
_atom_type_scat_dispersion_real
_atom_type_scat_dispersion_imag
_atom_type_scat_source
C C .0033 .0016 'International Tables Vol C Tables 4.2.6.8 and 6.1.1.4'
H H .0000 .0000 'International Tables Vol C Tables 4.2.6.8 and 6.1.1.4'
N N .0061 .0033 'International Tables Vol C Tables 4.2.6.8 and 6.1.1.4'
O O .0106 .0060 'International Tables Vol C Tables 4.2.6.8 and 6.1.1.4'
Cl Cl .1484 .1585 'International Tables Vol C Tables 4.2.6.8 and 6.1.1.4'

loop_
_geom_angle_atom_site_label_1
_geom_angle_atom_site_label_2
_geom_angle_atom_site_label_3
_geom_angle
_geom_angle_publ_flag
C3 O3 C2 118.2(3) no
C9 N1 C15 117.8(2) no
O2 C1 O1 125.7(3) no
O2 C1 C2 119.5(2) no
O1 C1 C2 114.8(2) no
O3 C2 C1 114.6(2) no
O3 C3 C8 125.5(3) no
O3 C3 C4 116.6(4) no
C8 C3 C4 117.9(4) no
C5 C4 C3 120.4(4) no
C5 C4 Cl1 120.8(3) no
C3 C4 Cl1 118.7(4) no
C6 C5 C4 120.1(4) no
C7 C6 C5 119.9(5) no
C7 C6 Cl2 121.4(5) no
C5 C6 Cl2 118.7(4) no
C6 C7 C8 120.2(5) no
C7 C8 C3 121.4(4) no
N1 C9 C10 109.3(2) no
N1 C9 C14 112.0(2) no
C10 C9 C14 111.1(2) no
C9 C10 C11 110.6(3) no
C10 C11 C12 111.3(3) no
C13 C12 C11 110.3(3) no
C12 C13 C14 112.6(3) no
C9 C14 C13 110.7(3) no
N1 C15 C16 109.3(2) no
N1 C15 C20 110.5(2) no
C16 C15 C20 110.8(2) no
C15 C16 C17 110.6(3) no
C18 C17 C16 112.2(3) no
C19 C18 C17 111.3(3) no
C18 C19 C20 112.2(3) no
C15 C20 C19 111.6(2) no
C9 N1 H1a 109(2) no
C15 N1 H1a 106(2) no
C9 N1 H1b 103(2) no
C15 N1 H1b 111(2) no
H1a N1 H1b 109(3) no
O3 C2 H2a 108.6 no
C1 C2 H2a 108.6 no
O3 C2 H2b 108.6 no
C1 C2 H2b 108.6 no
H2a C2 H2b 107.6 no
C6 C5 H5 119.9 no
C4 C5 H5 119.9 no
C6 C7 H7 119.9 no
C8 C7 H7 119.9 no
C7 C8 H8 119.3 no
C3 C8 H8 119.3 no
N1 C9 H9 108.1 no
C10 C9 H9 108.1 no
C14 C9 H9 108.1 no
C9 C10 H10a 109.5 no
C11 C10 H10a 109.5 no
C9 C10 H10b 109.5 no
C11 C10 H10b 109.5 no
H10a C10 H10b 108.1 no
C10 C11 H11a 109.4 no
C12 C11 H11a 109.4 no
C10 C11 H11b 109.4 no
C12 C11 H11b 109.4 no
H11a C11 H11b 108.0 no
C13 C12 H12a 109.6 no
C11 C12 H12a 109.6 no
C13 C12 H12b 109.6 no
C11 C12 H12b 109.6 no
H12a C12 H12b 108.1 no
C12 C13 H13a 109.1 no
C14 C13 H13a 109.1 no
C12 C13 H13b 109.1 no
C14 C13 H13b 109.1 no
H13a C13 H13b 107.8 no
C9 C14 H14a 109.5 no
C13 C14 H14a 109.5 no
C9 C14 H14b 109.5 no
C13 C14 H14b 109.5 no
H14a C14 H14b 108.1 no
N1 C15 H15 108.7 no
C16 C15 H15 108.7 no
C20 C15 H15 108.7 no
C15 C16 H16a 109.5 no
C17 C16 H16a 109.5 no
C15 C16 H16b 109.5 no
C17 C16 H16b 109.5 no
H16a C16 H16b 108.1 no
C18 C17 H17a 109.2 no
C16 C17 H17a 109.2 no
C18 C17 H17b 109.2 no
C16 C17 H17b 109.2 no
H17a C17 H17b 107.9 no
C19 C18 H18a 109.4 no
C17 C18 H18a 109.4 no
C19 C18 H18b 109.4 no
C17 C18 H18b 109.4 no
H18a C18 H18b 108.0 no
C18 C19 H19a 109.2 no
C20 C19 H19a 109.2 no
C18 C19 H19b 109.2 no
C20 C19 H19b 109.2 no
H19a C19 H19b 107.9 no
C15 C20 H20a 109.3 no
C19 C20 H20a 109.3 no
C15 C20 H20b 109.3 no
C19 C20 H20b 109.3 no
H20a C20 H20b 108.0 no

loop_
_geom_bond_atom_site_label_1
_geom_bond_atom_site_label_2
_geom_bond_site_symmetry_2
_geom_bond_distance
_geom_bond_publ_flag
Cl1 C4 . 1.720(5) no
Cl2 C6 . 1.726(5) no
O1 C1 . 1.239(3) no
O2 C1 . 1.222(3) no
O3 C3 . 1.356(4) no
O3 C2 . 1.421(4) no
N1 C9 . 1.491(4) no
N1 C15 . 1.496(4) no
C1 C2 . 1.514(4) no
C3 C8 . 1.377(5) no
C3 C4 . 1.395(4) no
C4 C5 . 1.380(7) no
C5 C6 . 1.372(7) no
C6 C7 . 1.365(7) no
C7 C8 . 1.371(5) no
C9 C10 . 1.513(4) no
C9 C14 . 1.514(4) no
C10 C11 . 1.515(5) no
C11 C12 . 1.515(5) no
C12 C13 . 1.511(5) no
C13 C14 . 1.522(5) no
C15 C16 . 1.506(4) no
C15 C20 . 1.512(4) no
C16 C17 . 1.514(5) no
C17 C18 . 1.513(5) no
C18 C19 . 1.506(5) no
C19 C20 . 1.514(4) no
N1 H1a . .95(4) no
N1 H1b . .86(4) no
C2 H2a . .9700 no
C2 H2b . .9700 no
C5 H5 . .9300 no
C7 H7 . .9300 no
C8 H8 . .9300 no
C9 H9 . .9800 no
C10 H10a . .9700 no
C10 H10b . .9700 no
C11 H11a . .9700 no
C11 H11b . .9700 no
C12 H12a . .9700 no
C12 H12b . .9700 no
C13 H13a . .9700 no
C13 H13b . .9700 no
C14 H14a . .9700 no
C14 H14b . .9700 no
C15 H15 . .9800 no
C16 H16a . .9700 no
C16 H16b . .9700 no
C17 H17a . .9700 no
C17 H17b . .9700 no
C18 H18a . .9700 no
C18 H18b . .9700 no
C19 H19a . .9700 no
C19 H19b . .9700 no
C20 H20a . .9700 no
C20 H20b . .9700 no

loop_
_geom_hbond_atom_site_label_D
_geom_hbond_atom_site_label_H
_geom_hbond_atom_site_label_A
_geom_hbond_site_symmetry_A
_geom_hbond_distance_DH
_geom_hbond_distance_HA
_geom_hbond_distance_DA
_geom_hbond_angle_DHA
_geom_hbond_publ_flag
N1 H1a O1 . .95(4) 1.85(4) 2.784(3) 169(3) yes
N1 H1b O2 3_565 .86(4) 1.90(4) 2.751(3) 171(3) yes

loop_
_geom_torsion_atom_site_label_1
_geom_torsion_atom_site_label_2
_geom_torsion_atom_site_label_3
_geom_torsion_atom_site_label_4
_geom_torsion
_geom_torsion_publ_flag
C3 O3 C2 C1 -75.9(3) no
O2 C1 C2 O3 -5.7(4) no
O1 C1 C2 O3 174.9(3) no
C2 O3 C3 C8 -2.2(4) no
C2 O3 C3 C4 179.4(2) no
O3 C3 C4 C5 178.7(3) no
C8 C3 C4 C5 .2(4) no
O3 C3 C4 Cl1 -1.1(4) no
C8 C3 C4 Cl1 -179.6(2) no
C3 C4 C5 C6 -1.0(5) no
Cl1 C4 C5 C6 178.8(3) no
C4 C5 C6 C7 1.0(6) no
C4 C5 C6 Cl2 179.3(3) no
C5 C6 C7 C8 -.1(6) no
Cl2 C6 C7 C8 -178.4(3) no
C6 C7 C8 C3 -.7(5) no
O3 C3 C8 C7 -177.7(3) no
C4 C3 C8 C7 .7(5) no
C15 N1 C9 C10 -178.1(2) no
C15 N1 C9 C14 58.4(3) no
N1 C9 C10 C11 178.8(3) no
C14 C9 C10 C11 -57.1(4) no
C9 C10 C11 C12 57.7(4) no
C10 C11 C12 C13 -55.9(4) no
C11 C12 C13 C14 54.4(5) no
N1 C9 C14 C13 177.4(3) no
C10 C9 C14 C13 54.9(4) no
C12 C13 C14 C9 -54.2(4) no
C9 N1 C15 C16 -175.9(2) no
C9 N1 C15 C20 62.0(3) no
N1 C15 C16 C17 -178.7(2) no
C20 C15 C16 C17 -56.7(3) no
C15 C16 C17 C18 56.0(4) no
C16 C17 C18 C19 -53.5(4) no
C17 C18 C19 C20 52.2(4) no
N1 C15 C20 C19 177.3(2) no
C16 C15 C20 C19 55.9(3) no
C18 C19 C20 C15 -53.9(4) no

loop_
_cod_related_entry_id
_cod_related_entry_database
_cod_related_entry_code
1 ChemSpider 21135655
